data_1503023
loop_
_publ_author_name
'Fukui, Hiroki'
'Fukushi, Yukiharu'

_publ_section_title
;
 NMR determinations of the absolute configuration of alpha-chiral primary
 amines.
;
_journal_issue 12
_journal_name_full 'Organic letters'
_journal_page_first 2856
_journal_page_last 2859
_journal_paper_doi 10.1021/ol100951s
_journal_volume 12
_journal_year 2010
_chemical_formula_moiety 'C25 H23 N O '
_chemical_formula_sum 'C25 H23 N O'
_chemical_formula_weight 353.46
_space_group_IT_number 14
_symmetry_cell_setting monoclinic
_symmetry_Int_Tables_number 14
_symmetry_space_group_name_Hall '-P 2yn'
_symmetry_space_group_name_H-M 'P 1 21/n 1'
_cell_angle_alpha 90.0000
_cell_angle_beta 100.882(11)
_cell_angle_gamma 90.0000
_cell_formula_units_Z 4
_cell_length_a 8.578(8)
_cell_length_b 13.005(12)
_cell_length_c 17.753(18)
_cell_measurement_reflns_used 2833
_cell_measurement_temperature 100.1
_cell_measurement_theta_max 27.4
_cell_measurement_theta_min 3.1
_cell_volume 1945(3)
_computing_cell_refinement CrystalClear
_computing_data_collection CrystalClear
_computing_data_reduction CrystalStructure
_computing_publication_material 'CrystalStructure 3.8'
_computing_structure_refinement SHELXL
_computing_structure_solution SIR2004
_diffrn_detector_area_resol_mean 7.31
_diffrn_measured_fraction_theta_full 0.996
_diffrn_measured_fraction_theta_max 0.996
_diffrn_measurement_device_type 'Rigaku Mercury'
_diffrn_measurement_method \w
_diffrn_radiation_type 'Mo K\a'
_diffrn_radiation_wavelength 0.71070
_diffrn_reflns_av_R_equivalents 0.106
_diffrn_reflns_limit_h_max 11
_diffrn_reflns_limit_h_min -11
_diffrn_reflns_limit_k_max 16
_diffrn_reflns_limit_k_min -16
_diffrn_reflns_limit_l_max 22
_diffrn_reflns_limit_l_min -23
_diffrn_reflns_number 20079
_diffrn_reflns_theta_full 27.48
_diffrn_reflns_theta_max 27.48
_exptl_absorpt_coefficient_mu 0.073
_exptl_absorpt_correction_T_max 0.989
_exptl_absorpt_correction_T_min 0.985
_exptl_absorpt_correction_type numerical
_exptl_absorpt_process_details
;
    Higashi, T. (1999). Program for Absorption Correction.
    Rigaku Corporation, Tokyo, Japan.
;
_exptl_crystal_colour yellow
_exptl_crystal_density_diffrn 1.207
_exptl_crystal_density_method 'not measured'
_exptl_crystal_description prism
_exptl_crystal_F_000 752.00
_exptl_crystal_size_max 0.18
_exptl_crystal_size_mid 0.15
_exptl_crystal_size_min 0.15
_refine_diff_density_max 0.20
_refine_diff_density_min -0.23
_refine_ls_extinction_method none
_refine_ls_goodness_of_fit_ref 1.143
_refine_ls_hydrogen_treatment refall
_refine_ls_number_parameters 245
_refine_ls_number_reflns 4436
_refine_ls_R_factor_gt 0.0910
_refine_ls_shift/su_max 0.0000
_refine_ls_structure_factor_coef Fsqd
_refine_ls_weighting_details 'w = 1/[\s^2^(Fo^2^)+(0.0580P)^2^+0.8007P] where P=(Fo^2^+2Fc^2^)/3'
_refine_ls_weighting_scheme calc
_refine_ls_wR_factor_ref 0.1889
_reflns_number_gt 2862
_reflns_number_total 4436
_reflns_threshold_expression F^2^>2.0\s(F^2^)
_cod_data_source_file ol100951s_si_001.cif
_cod_data_source_block '__091020Fukui_b'
_cod_original_formula_sum 'C25 H23 N O '
_cod_database_code 1503023

loop_
_symmetry_equiv_pos_site_id
_symmetry_equiv_pos_as_xyz
1 +X,+Y,+Z
2 1/2-X,1/2+Y,1/2-Z
3 -X,-Y,-Z
4 1/2+X,1/2-Y,1/2+Z

loop_
_atom_site_label
_atom_site_type_symbol
_atom_site_fract_x
_atom_site_fract_y
_atom_site_fract_z
_atom_site_U_iso_or_equiv
_atom_site_adp_type
_atom_site_occupancy
_atom_site_symmetry_multiplicity
_atom_site_calc_flag
_atom_site_refinement_flags
O(1) O 0.6625(2) 0.31991(15) 0.88386(12) 0.0430(5) Uani 1.00 1 d .
N(1) N 0.8739(2) 0.47176(17) 0.67895(13) 0.0313(5) Uani 1.00 1 d .
C(1) C 0.5958(3) 0.4775(2) 0.82269(15) 0.0267(6) Uani 1.00 1 d .
C(2) C 0.8735(3) 0.55260(19) 0.87683(15) 0.0258(6) Uani 1.00 1 d .
C(3) C 0.7128(3) 0.5292(2) 0.88462(15) 0.0262(6) Uani 1.00 1 d .
C(4) C 0.5697(3) 0.3726(2) 0.82484(16) 0.0304(6) Uani 1.00 1 d .
C(5) C 0.5073(3) 0.5369(2) 0.76175(15) 0.0267(6) Uani 1.00 1 d .
C(6) C 0.9424(3) 0.5250(2) 0.81146(15) 0.0262(6) Uani 1.00 1 d .
C(7) C 0.4378(3) 0.7004(2) 0.69781(17) 0.0361(7) Uani 1.00 1 d .
C(8) C 0.4588(3) 0.3232(2) 0.76742(17) 0.0356(7) Uani 1.00 1 d .
C(9) C 0.8637(3) 0.4560(2) 0.74860(15) 0.0278(6) Uani 1.00 1 d .
C(10) C 0.3265(3) 0.6505(2) 0.64073(17) 0.0366(7) Uani 1.00 1 d .
C(11) C 0.8024(3) 0.3941(2) 0.62225(15) 0.0318(6) Uani 1.00 1 d .
C(12) C 0.3064(3) 0.5468(2) 0.64379(16) 0.0341(7) Uani 1.00 1 d .
C(13) C 0.9695(3) 0.6101(2) 0.93756(15) 0.0275(6) Uani 1.00 1 d .
C(14) C 0.5257(3) 0.6455(2) 0.75619(16) 0.0316(6) Uani 1.00 1 d .
C(15) C 0.3748(3) 0.3794(2) 0.70857(17) 0.0348(7) Uani 1.00 1 d .
C(16) C 1.0941(3) 0.5573(2) 0.80812(16) 0.0323(6) Uani 1.00 1 d .
C(17) C 0.6608(3) 0.5572(2) 0.95013(15) 0.0302(6) Uani 1.00 1 d .
C(18) C 0.3951(3) 0.4869(2) 0.70395(15) 0.0299(6) Uani 1.00 1 d .
C(19) C 1.1867(3) 0.6145(2) 0.86731(16) 0.0344(7) Uani 1.00 1 d .
C(20) C 0.9092(3) 0.6353(2) 1.00435(16) 0.0310(6) Uani 1.00 1 d .
C(21) C 1.1252(3) 0.6390(2) 0.93082(16) 0.0320(6) Uani 1.00 1 d .
C(22) C 0.7580(3) 0.6089(2) 1.01106(16) 0.0332(6) Uani 1.00 1 d .
C(23) C 0.6692(3) 0.4441(2) 0.56514(17) 0.0416(7) Uani 1.00 1 d .
C(24) C 0.9309(3) 0.3517(2) 0.58278(17) 0.0377(7) Uani 1.00 1 d .
C(25) C 0.6567(4) 0.2093(2) 0.8816(2) 0.0502(9) Uani 1.00 1 d .
H(1) H 0.4515 0.7728 0.6955 0.043 Uiso 1.00 1 c R
H(2) H 0.4427 0.2511 0.7698 0.043 Uiso 1.00 1 c R
H(3) H 0.2655 0.6893 0.6002 0.044 Uiso 1.00 1 c R
H(4) H 0.2317 0.5138 0.6050 0.041 Uiso 1.00 1 c R
H(5) H 0.6007 0.6802 0.7939 0.038 Uiso 1.00 1 c R
H(6) H 0.3011 0.3455 0.6698 0.042 Uiso 1.00 1 c R
H(7) H 1.1374 0.5402 0.7643 0.039 Uiso 1.00 1 c R
H(8) H 0.5549 0.5410 0.9545 0.036 Uiso 1.00 1 c R
H(9) H 1.2907 0.6359 0.8633 0.041 Uiso 1.00 1 c R
H(10) H 0.9748 0.6712 1.0451 0.037 Uiso 1.00 1 c R
H(11) H 1.1887 0.6764 0.9713 0.038 Uiso 1.00 1 c R
H(12) H 0.7192 0.6252 1.0563 0.040 Uiso 1.00 1 c R
H(13) H 0.8847 0.3004 0.5445 0.045 Uiso 1.00 1 c R
H(14) H 0.7577 0.3369 0.6493 0.038 Uiso 1.00 1 c R
H(15) H 0.6202 0.3927 0.5276 0.050 Uiso 1.00 1 c R
H(16) H 0.7364 0.1814 0.9235 0.060 Uiso 1.00 1 c R
H(17) H 0.7126 0.5002 0.5385 0.050 Uiso 1.00 1 c R
H(18) H 0.5891 0.4715 0.5925 0.050 Uiso 1.00 1 c R
H(19) H 1.0139 0.3193 0.6209 0.045 Uiso 1.00 1 c R
H(20) H 0.9771 0.4078 0.5574 0.045 Uiso 1.00 1 c R
H(21) H 0.6788 0.1852 0.8324 0.060 Uiso 1.00 1 c R
H(22) H 0.5509 0.1860 0.8873 0.060 Uiso 1.00 1 c R
H(23) H 0.8190 0.3854 0.7692 0.023 Uiso 1.00 1 c R

loop_
_atom_site_aniso_label
_atom_site_aniso_U_11
_atom_site_aniso_U_22
_atom_site_aniso_U_33
_atom_site_aniso_U_12
_atom_site_aniso_U_13
_atom_site_aniso_U_23
O(1) 0.0549(14) 0.0227(10) 0.0452(13) -0.0037(9) -0.0060(10) 0.0028(9)
N(1) 0.0385(14) 0.0291(12) 0.0254(12) 0.0023(10) 0.0034(10) -0.0034(10)
C(1) 0.0289(15) 0.0255(14) 0.0265(14) -0.0011(11) 0.0067(11) -0.0005(11)
C(2) 0.0313(15) 0.0208(13) 0.0243(14) 0.0018(11) 0.0023(11) 0.0012(10)
C(3) 0.0335(15) 0.0199(13) 0.0246(14) -0.0001(11) 0.0040(11) 0.0042(10)
C(4) 0.0330(16) 0.0282(15) 0.0288(15) 0.0003(12) 0.0031(12) 0.0013(12)
C(5) 0.0261(14) 0.0284(15) 0.0268(14) -0.0023(11) 0.0081(11) -0.0024(11)
C(6) 0.0312(15) 0.0230(13) 0.0225(13) 0.0042(11) 0.0000(11) 0.0043(11)
C(7) 0.0449(18) 0.0272(15) 0.0349(16) -0.0001(13) 0.0047(13) 0.0053(13)
C(8) 0.0373(18) 0.0249(14) 0.0437(18) -0.0062(12) 0.0053(14) -0.0004(13)
C(9) 0.0319(16) 0.0265(14) 0.0251(14) 0.0071(11) 0.0055(11) 0.0003(11)
C(10) 0.0363(17) 0.0450(18) 0.0283(16) 0.0015(14) 0.0054(13) 0.0072(13)
C(11) 0.0365(16) 0.0297(15) 0.0281(15) -0.0008(12) 0.0031(12) -0.0032(12)
C(12) 0.0321(16) 0.0412(18) 0.0277(15) -0.0053(13) 0.0019(12) 0.0001(13)
C(13) 0.0359(16) 0.0207(13) 0.0248(14) 0.0028(11) 0.0028(11) 0.0030(11)
C(14) 0.0358(17) 0.0294(15) 0.0295(15) -0.0022(12) 0.0057(12) 0.0001(12)
C(15) 0.0312(16) 0.0359(17) 0.0357(16) -0.0067(13) 0.0024(12) -0.0065(13)
C(16) 0.0319(16) 0.0358(16) 0.0289(15) 0.0049(12) 0.0052(12) 0.0006(12)
C(17) 0.0353(16) 0.0273(14) 0.0282(15) -0.0017(12) 0.0067(12) 0.0019(12)
C(18) 0.0303(15) 0.0333(15) 0.0271(14) -0.0008(12) 0.0079(12) -0.0011(12)
C(19) 0.0308(16) 0.0324(16) 0.0382(17) -0.0027(12) 0.0023(13) 0.0044(13)
C(20) 0.0439(18) 0.0221(14) 0.0254(14) 0.0035(12) 0.0023(12) -0.0020(11)
C(21) 0.0361(17) 0.0262(14) 0.0301(15) 0.0009(12) -0.0025(12) 0.0012(12)
C(22) 0.0508(19) 0.0262(14) 0.0243(14) 0.0032(13) 0.0116(13) -0.0017(12)
C(23) 0.0429(19) 0.0480(19) 0.0325(17) 0.0071(15) 0.0035(14) -0.0052(14)
C(24) 0.0366(17) 0.0375(17) 0.0376(17) -0.0027(13) 0.0032(13) -0.0093(13)
C(25) 0.061(2) 0.0222(16) 0.062(2) -0.0028(15) -0.0014(18) 0.0061(15)

loop_
_atom_type_symbol
_atom_type_description
_atom_type_scat_dispersion_real
_atom_type_scat_dispersion_imag
_atom_type_scat_source
C C 0.003 0.002
;
International Tables for Crystallography
(1992, Vol. C, Tables 4.2.6.8 and 6.1.1.4)
;
H H 0.000 0.000
;
International Tables for Crystallography
(1992, Vol. C, Table 6.1.1.4)
;
N N 0.006 0.003
;
International Tables for Crystallography
(1992, Vol. C, Tables 4.2.6.8 and 6.1.1.4)
;
O O 0.011 0.006
;
International Tables for Crystallography
(1992, Vol. C, Tables 4.2.6.8 and 6.1.1.4)
;

loop_
_geom_angle_atom_site_label_1
_geom_angle_atom_site_label_2
_geom_angle_atom_site_label_3
_geom_angle
_geom_angle_publ_flag
C(4) O(1) C(25) 117.7(2) yes
C(9) N(1) C(11) 117.2(2) yes
C(3) C(1) C(4) 120.7(2) yes
C(3) C(1) C(5) 120.0(2) yes
C(4) C(1) C(5) 119.3(2) yes
C(3) C(2) C(6) 124.6(2) yes
C(3) C(2) C(13) 117.4(2) yes
C(6) C(2) C(13) 118.0(2) yes
C(1) C(3) C(2) 122.9(2) yes
C(1) C(3) C(17) 117.5(2) yes
C(2) C(3) C(17) 119.7(2) yes
O(1) C(4) C(1) 116.1(2) yes
O(1) C(4) C(8) 122.6(2) yes
C(1) C(4) C(8) 121.3(2) yes
C(1) C(5) C(14) 122.6(2) yes
C(1) C(5) C(18) 119.3(2) yes
C(14) C(5) C(18) 118.1(2) yes
C(2) C(6) C(9) 123.8(2) yes
C(2) C(6) C(16) 119.5(2) yes
C(9) C(6) C(16) 116.6(2) yes
C(10) C(7) C(14) 120.4(2) yes
C(4) C(8) C(15) 119.8(2) yes
N(1) C(9) C(6) 121.8(2) yes
C(7) C(10) C(12) 120.0(2) yes
N(1) C(11) C(23) 109.0(2) yes
N(1) C(11) C(24) 108.6(2) yes
C(23) C(11) C(24) 111.5(2) yes
C(10) C(12) C(18) 121.3(2) yes
C(2) C(13) C(20) 120.0(2) yes
C(2) C(13) C(21) 119.4(2) yes
C(20) C(13) C(21) 120.6(2) yes
C(5) C(14) C(7) 121.3(2) yes
C(8) C(15) C(18) 121.4(2) yes
C(6) C(16) C(19) 122.3(2) yes
C(3) C(17) C(22) 122.6(2) yes
C(5) C(18) C(12) 119.0(2) yes
C(5) C(18) C(15) 118.9(2) yes
C(12) C(18) C(15) 122.1(2) yes
C(16) C(19) C(21) 119.2(2) yes
C(13) C(20) C(22) 121.0(2) yes
C(13) C(21) C(19) 121.6(2) yes
C(17) C(22) C(20) 119.2(2) yes
C(10) C(7) H(1) 119.8 no
C(14) C(7) H(1) 119.8 no
C(4) C(8) H(2) 120.1 no
C(15) C(8) H(2) 120.1 no
N(1) C(9) H(23) 123.9 no
C(6) C(9) H(23) 113.3 no
C(7) C(10) H(3) 120.0 no
C(12) C(10) H(3) 120.0 no
N(1) C(11) H(14) 109.2 no
C(23) C(11) H(14) 109.2 no
C(24) C(11) H(14) 109.2 no
C(10) C(12) H(4) 119.4 no
C(18) C(12) H(4) 119.4 no
C(5) C(14) H(5) 119.4 no
C(7) C(14) H(5) 119.4 no
C(8) C(15) H(6) 119.3 no
C(18) C(15) H(6) 119.3 no
C(6) C(16) H(7) 118.9 no
C(19) C(16) H(7) 118.9 no
C(3) C(17) H(8) 118.7 no
C(22) C(17) H(8) 118.7 no
C(16) C(19) H(9) 120.4 no
C(21) C(19) H(9) 120.4 no
C(13) C(20) H(10) 119.5 no
C(22) C(20) H(10) 119.5 no
C(13) C(21) H(11) 119.2 no
C(19) C(21) H(11) 119.2 no
C(17) C(22) H(12) 120.4 no
C(20) C(22) H(12) 120.4 no
C(11) C(23) H(15) 109.5 no
C(11) C(23) H(17) 109.5 no
C(11) C(23) H(18) 109.5 no
H(15) C(23) H(17) 109.5 no
H(15) C(23) H(18) 109.5 no
H(17) C(23) H(18) 109.5 no
C(11) C(24) H(13) 109.5 no
C(11) C(24) H(19) 109.5 no
C(11) C(24) H(20) 109.5 no
H(13) C(24) H(19) 109.5 no
H(13) C(24) H(20) 109.5 no
H(19) C(24) H(20) 109.5 no
O(1) C(25) H(16) 109.5 no
O(1) C(25) H(21) 109.5 no
O(1) C(25) H(22) 109.5 no
H(16) C(25) H(21) 109.5 no
H(16) C(25) H(22) 109.5 no
H(21) C(25) H(22) 109.5 no

loop_
_geom_bond_atom_site_label_1
_geom_bond_atom_site_label_2
_geom_bond_distance
_geom_bond_publ_flag
O(1) C(4) 1.373(3) yes
O(1) C(25) 1.440(3) yes
N(1) C(9) 1.272(3) yes
N(1) C(11) 1.475(3) yes
C(1) C(3) 1.500(3) yes
C(1) C(4) 1.384(3) yes
C(1) C(5) 1.426(3) yes
C(2) C(3) 1.444(3) yes
C(2) C(6) 1.443(4) yes
C(2) C(13) 1.437(3) yes
C(3) C(17) 1.371(4) yes
C(4) C(8) 1.411(3) yes
C(5) C(14) 1.427(3) yes
C(5) C(18) 1.425(3) yes
C(6) C(9) 1.490(3) yes
C(6) C(16) 1.379(4) yes
C(7) C(10) 1.412(3) yes
C(7) C(14) 1.363(3) yes
C(8) C(15) 1.363(3) yes
C(10) C(12) 1.363(4) yes
C(11) C(23) 1.523(3) yes
C(11) C(24) 1.517(4) yes
C(12) C(18) 1.421(3) yes
C(13) C(20) 1.419(4) yes
C(13) C(21) 1.414(4) yes
C(15) C(18) 1.413(4) yes
C(16) C(19) 1.405(3) yes
C(17) C(22) 1.406(3) yes
C(19) C(21) 1.369(4) yes
C(20) C(22) 1.368(4) yes
C(7) H(1) 0.950 no
C(8) H(2) 0.950 no
C(9) H(23) 1.085 no
C(10) H(3) 0.950 no
C(11) H(14) 1.000 no
C(12) H(4) 0.950 no
C(14) H(5) 0.950 no
C(15) H(6) 0.950 no
C(16) H(7) 0.950 no
C(17) H(8) 0.950 no
C(19) H(9) 0.950 no
C(20) H(10) 0.950 no
C(21) H(11) 0.950 no
C(22) H(12) 0.950 no
C(23) H(15) 0.980 no
C(23) H(17) 0.980 no
C(23) H(18) 0.980 no
C(24) H(13) 0.980 no
C(24) H(19) 0.980 no
C(24) H(20) 0.980 no
C(25) H(16) 0.980 no
C(25) H(21) 0.980 no
C(25) H(22) 0.980 no

loop_
_geom_contact_atom_site_label_1
_geom_contact_atom_site_label_2
_geom_contact_distance
_geom_contact_site_symmetry_2
O(1) C(1) 2.339(3) .
O(1) C(2) 3.540(3) .
O(1) C(3) 2.756(3) .
O(1) C(8) 2.442(3) .
O(1) C(17) 3.303(3) .
O(1) C(21) 3.488(3) 3_767
N(1) C(6) 2.416(3) .
N(1) C(16) 2.903(3) .
N(1) C(23) 2.440(3) .
N(1) C(24) 2.431(3) .
N(1) C(25) 3.265(3) 2_656
C(1) O(1) 2.339(3) .
C(1) C(2) 2.586(3) .
C(1) C(6) 3.079(3) .
C(1) C(8) 2.436(3) .
C(1) C(9) 2.869(4) .
C(1) C(14) 2.502(3) .
C(1) C(15) 2.807(3) .
C(1) C(17) 2.455(3) .
C(1) C(18) 2.460(3) .
C(2) O(1) 3.540(3) .
C(2) C(1) 2.586(3) .
C(2) C(4) 3.494(3) .
C(2) C(5) 3.414(3) .
C(2) C(9) 2.587(3) .
C(2) C(14) 3.540(3) .
C(2) C(16) 2.438(4) .
C(2) C(17) 2.434(4) .
C(2) C(19) 2.840(4) .
C(2) C(20) 2.473(3) .
C(2) C(20) 3.524(3) 3_767
C(2) C(21) 2.462(3) .
C(2) C(22) 2.844(4) .
C(3) O(1) 2.756(3) .
C(3) C(4) 2.507(3) .
C(3) C(5) 2.534(3) .
C(3) C(6) 2.556(4) .
C(3) C(9) 3.098(4) .
C(3) C(13) 2.461(3) .
C(3) C(14) 2.946(3) .
C(3) C(20) 2.812(3) .
C(3) C(22) 2.436(3) .
C(4) C(2) 3.494(3) .
C(4) C(3) 2.507(3) .
C(4) C(5) 2.424(3) .
C(4) C(9) 3.264(4) .
C(4) C(15) 2.400(3) .
C(4) C(17) 3.265(3) .
C(4) C(18) 2.801(3) .
C(4) C(25) 2.408(4) .
C(5) C(2) 3.414(3) .
C(5) C(3) 2.534(3) .
C(5) C(4) 2.424(3) .
C(5) C(7) 2.432(3) .
C(5) C(8) 2.814(3) .
C(5) C(9) 3.283(3) .
C(5) C(10) 2.819(3) .
C(5) C(12) 2.451(3) .
C(5) C(15) 2.444(3) .
C(5) C(17) 3.365(3) .
C(6) N(1) 2.416(3) .
C(6) C(1) 3.079(3) .
C(6) C(3) 2.556(4) .
C(6) C(13) 2.469(3) .
C(6) C(19) 2.438(3) .
C(6) C(21) 2.809(3) .
C(7) C(5) 2.432(3) .
C(7) C(12) 2.403(4) .
C(7) C(18) 2.806(4) .
C(8) O(1) 2.442(3) .
C(8) C(1) 2.436(3) .
C(8) C(5) 2.814(3) .
C(8) C(18) 2.422(3) .
C(8) C(25) 2.808(4) .
C(9) C(1) 2.869(4) .
C(9) C(2) 2.587(3) .
C(9) C(3) 3.098(4) .
C(9) C(4) 3.264(4) .
C(9) C(5) 3.283(3) .
C(9) C(11) 2.348(3) .
C(9) C(16) 2.442(3) .
C(9) C(23) 3.371(3) .
C(9) C(24) 3.388(4) .
C(10) C(5) 2.819(3) .
C(10) C(14) 2.409(3) .
C(10) C(18) 2.426(4) .
C(11) C(9) 2.348(3) .
C(12) C(5) 2.451(3) .
C(12) C(7) 2.403(4) .
C(12) C(14) 2.784(3) .
C(12) C(15) 2.480(4) .
C(13) C(3) 2.461(3) .
C(13) C(6) 2.469(3) .
C(13) C(13) 3.600(3) 3_767
C(13) C(16) 2.797(4) .
C(13) C(17) 2.785(4) .
C(13) C(19) 2.430(4) .
C(13) C(20) 3.454(3) 3_767
C(13) C(22) 2.426(4) .
C(14) C(1) 2.502(3) .
C(14) C(2) 3.540(3) .
C(14) C(3) 2.946(3) .
C(14) C(10) 2.409(3) .
C(14) C(12) 2.784(3) .
C(14) C(18) 2.445(3) .
C(15) C(1) 2.807(3) .
C(15) C(4) 2.400(3) .
C(15) C(5) 2.444(3) .
C(15) C(12) 2.480(4) .
C(16) N(1) 2.903(3) .
C(16) C(2) 2.438(4) .
C(16) C(9) 2.442(3) .
C(16) C(13) 2.797(4) .
C(16) C(18) 3.568(4) 1_655
C(16) C(21) 2.393(3) .
C(17) O(1) 3.303(3) .
C(17) C(1) 2.455(3) .
C(17) C(2) 2.434(4) .
C(17) C(4) 3.265(3) .
C(17) C(5) 3.365(3) .
C(17) C(13) 2.785(4) .
C(17) C(20) 2.393(3) .
C(17) C(21) 3.589(3) 3_767
C(18) C(1) 2.460(3) .
C(18) C(4) 2.801(3) .
C(18) C(7) 2.806(4) .
C(18) C(8) 2.422(3) .
C(18) C(10) 2.426(4) .
C(18) C(14) 2.445(3) .
C(18) C(16) 3.568(4) 1_455
C(19) C(2) 2.840(4) .
C(19) C(6) 2.438(3) .
C(19) C(13) 2.430(4) .
C(19) C(22) 3.597(3) 3_767
C(20) C(2) 2.473(3) .
C(20) C(2) 3.524(3) 3_767
C(20) C(3) 2.812(3) .
C(20) C(13) 3.454(3) 3_767
C(20) C(17) 2.393(3) .
C(20) C(21) 2.460(4) .
C(21) O(1) 3.488(3) 3_767
C(21) C(2) 2.462(3) .
C(21) C(6) 2.809(3) .
C(21) C(16) 2.393(3) .
C(21) C(17) 3.589(3) 3_767
C(21) C(20) 2.460(4) .
C(21) C(22) 3.474(3) 3_767
C(22) C(2) 2.844(4) .
C(22) C(3) 2.436(3) .
C(22) C(13) 2.426(4) .
C(22) C(19) 3.597(3) 3_767
C(22) C(21) 3.474(3) 3_767
C(23) N(1) 2.440(3) .
C(23) C(9) 3.371(3) .
C(23) C(24) 2.513(4) .
C(24) N(1) 2.431(3) .
C(24) C(9) 3.388(4) .
C(24) C(23) 2.513(4) .
C(25) N(1) 3.265(3) 2_646
C(25) C(4) 2.408(4) .
C(25) C(8) 2.808(4) .
O(1) H(2) 2.649 .
O(1) H(8) 3.336 .
O(1) H(10) 3.131 3_767
O(1) H(11) 2.646 3_767
O(1) H(16) 1.994 .
O(1) H(21) 1.994 .
O(1) H(22) 1.994 .
O(1) H(23) 2.775 .
N(1) H(1) 3.556 2_646
N(1) H(7) 2.628 .
N(1) H(13) 3.279 .
N(1) H(14) 2.037 .
N(1) H(15) 3.287 .
N(1) H(16) 3.314 2_656
N(1) H(17) 2.639 .
N(1) H(18) 2.628 .
N(1) H(19) 2.627 .
N(1) H(20) 2.618 .
N(1) H(21) 2.813 2_656
N(1) H(22) 3.139 2_656
N(1) H(23) 2.082 .
C(1) H(2) 3.287 .
C(1) H(5) 2.687 .
C(1) H(8) 2.568 .
C(1) H(9) 3.511 1_455
C(1) H(23) 2.586 .
C(2) H(5) 3.016 .
C(2) H(7) 3.294 .
C(2) H(8) 3.289 .
C(2) H(10) 3.327 .
C(2) H(10) 3.377 3_767
C(2) H(11) 3.317 .
C(2) H(23) 2.874 .
C(3) H(5) 2.605 .
C(3) H(8) 2.008 .
C(3) H(12) 3.285 .
C(3) H(23) 3.038 .
C(4) H(2) 2.058 .
C(4) H(6) 3.258 .
C(4) H(8) 3.197 .
C(4) H(12) 3.546 3_667
C(4) H(16) 3.217 .
C(4) H(21) 2.606 .
C(4) H(22) 2.686 .
C(4) H(23) 2.524 .
C(5) H(1) 3.288 .
C(5) H(4) 3.308 .
C(5) H(5) 2.066 .
C(5) H(6) 3.301 .
C(5) H(7) 3.182 1_455
C(5) H(8) 3.370 .
C(5) H(9) 3.103 1_455
C(5) H(18) 3.323 .
C(5) H(23) 3.303 .
C(6) H(1) 3.413 2_646
C(6) H(2) 3.498 2_656
C(6) H(5) 3.523 .
C(6) H(7) 2.017 .
C(6) H(9) 3.289 .
C(6) H(10) 3.581 3_767
C(6) H(21) 3.307 2_656
C(6) H(23) 2.163 .
C(7) H(2) 3.482 2_556
C(7) H(3) 2.059 .
C(7) H(4) 3.260 .
C(7) H(5) 2.008 .
C(7) H(9) 3.512 1_455
C(7) H(10) 3.251 4_464
C(7) H(19) 3.524 2_656
C(7) H(21) 3.436 2_656
C(7) H(23) 3.166 2_656
C(8) H(6) 2.007 .
C(8) H(21) 2.701 .
C(8) H(22) 2.776 .
C(8) H(23) 3.188 .
C(9) H(1) 2.930 2_646
C(9) H(7) 2.558 .
C(9) H(14) 2.394 .
C(9) H(18) 3.287 .
C(9) H(19) 3.326 .
C(9) H(21) 3.299 2_656
C(10) H(1) 2.057 .
C(10) H(2) 3.309 2_556
C(10) H(4) 2.007 .
C(10) H(5) 3.265 .
C(10) H(7) 3.292 1_455
C(10) H(10) 3.271 4_464
C(10) H(12) 3.328 4_464
C(10) H(13) 3.501 3_666
C(10) H(15) 3.159 3_666
C(10) H(18) 3.458 .
C(10) H(22) 3.214 2_556
C(11) H(5) 3.191 2_646
C(11) H(13) 2.063 .
C(11) H(15) 2.067 .
C(11) H(17) 2.067 .
C(11) H(18) 2.067 .
C(11) H(19) 2.062 .
C(11) H(20) 2.062 .
C(11) H(23) 2.588 .
C(12) H(1) 3.256 .
C(12) H(3) 2.013 .
C(12) H(6) 2.660 .
C(12) H(7) 2.803 1_455
C(12) H(15) 3.317 3_666
C(12) H(17) 3.268 3_666
C(12) H(18) 2.916 .
C(12) H(20) 3.459 1_455
C(12) H(22) 3.513 2_556
C(13) H(9) 3.288 .
C(13) H(10) 2.059 .
C(13) H(11) 2.053 .
C(13) H(12) 3.286 .
C(14) H(1) 2.012 .
C(14) H(3) 3.262 .
C(14) H(9) 3.024 1_455
C(14) H(14) 3.360 2_656
C(14) H(19) 3.204 2_656
C(14) H(21) 3.266 2_656
C(14) H(23) 3.455 2_656
C(15) H(2) 2.015 .
C(15) H(4) 2.664 .
C(15) H(7) 3.204 1_455
C(15) H(18) 3.239 .
C(15) H(19) 3.286 1_455
C(16) H(2) 2.864 2_656
C(16) H(9) 2.056 .
C(16) H(11) 3.251 .
C(16) H(12) 3.540 3_767
C(16) H(21) 3.502 2_656
C(16) H(23) 3.229 .
C(17) H(5) 3.159 .
C(17) H(8) 3.016 3_667
C(17) H(9) 3.414 1_455
C(17) H(10) 3.252 .
C(17) H(11) 3.486 3_767
C(17) H(12) 2.057 .
C(17) H(13) 3.191 2_656
C(18) H(2) 3.279 .
C(18) H(3) 3.284 .
C(18) H(4) 2.060 .
C(18) H(5) 3.304 .
C(18) H(6) 2.053 .
C(18) H(7) 2.722 1_455
C(18) H(18) 2.823 .
C(19) H(2) 3.048 2_656
C(19) H(6) 3.082 2_656
C(19) H(7) 2.041 .
C(19) H(8) 3.383 1_655
C(19) H(11) 2.012 .
C(19) H(12) 3.434 3_767
C(20) H(1) 3.551 4_565
C(20) H(3) 3.226 4_565
C(20) H(8) 3.242 .
C(20) H(11) 2.629 .
C(20) H(12) 2.022 .
C(20) H(13) 3.300 2_656
C(20) H(15) 3.397 2_656
C(21) H(6) 3.351 2_656
C(21) H(7) 3.244 .
C(21) H(9) 2.024 .
C(21) H(10) 2.634 .
C(21) H(16) 3.521 3_767
C(22) H(3) 3.060 4_565
C(22) H(8) 2.040 .
C(22) H(8) 3.463 3_667
C(22) H(10) 2.013 .
C(22) H(13) 2.868 2_656
C(23) H(3) 3.544 3_666
C(23) H(4) 3.333 3_666
C(23) H(13) 2.701 .
C(23) H(14) 2.079 .
C(23) H(15) 3.440 3_666
C(23) H(16) 3.187 2_656
C(23) H(17) 3.516 3_666
C(23) H(18) 3.407 3_666
C(23) H(19) 3.354 .
C(23) H(20) 2.712 .
C(24) H(3) 3.408 3_666
C(24) H(4) 3.298 1_655
C(24) H(5) 3.173 2_646
C(24) H(6) 3.260 1_655
C(24) H(14) 2.074 .
C(24) H(15) 2.714 .
C(24) H(17) 2.702 .
C(24) H(18) 3.353 .
C(25) H(2) 2.496 .
C(25) H(10) 3.543 3_767
C(25) H(11) 3.079 3_767
C(25) H(17) 3.172 2_646
C(25) H(23) 3.495 .
H(1) N(1) 3.556 2_656
H(1) C(5) 3.288 .
H(1) C(6) 3.413 2_656
H(1) C(9) 2.930 2_656
H(1) C(10) 2.057 .
H(1) C(12) 3.256 .
H(1) C(14) 2.012 .
H(1) C(20) 3.551 4_464
H(1) H(2) 3.561 2_556
H(1) H(3) 2.359 .
H(1) H(5) 2.301 .
H(1) H(10) 2.812 4_464
H(1) H(12) 3.158 4_464
H(1) H(14) 3.452 2_656
H(1) H(19) 3.273 2_656
H(1) H(21) 3.491 2_656
H(1) H(23) 2.439 2_656
H(2) O(1) 2.649 .
H(2) C(1) 3.287 .
H(2) C(4) 2.058 .
H(2) C(6) 3.498 2_646
H(2) C(7) 3.482 2_546
H(2) C(10) 3.309 2_546
H(2) C(15) 2.015 .
H(2) C(16) 2.864 2_646
H(2) C(18) 3.279 .
H(2) C(19) 3.048 2_646
H(2) C(25) 2.496 .
H(2) H(1) 3.561 2_546
H(2) H(3) 3.274 2_546
H(2) H(6) 2.305 .
H(2) H(7) 2.864 2_646
H(2) H(9) 3.170 2_646
H(2) H(16) 3.467 .
H(2) H(21) 2.286 .
H(2) H(22) 2.281 .
H(3) C(7) 2.059 .
H(3) C(12) 2.013 .
H(3) C(14) 3.262 .
H(3) C(18) 3.284 .
H(3) C(20) 3.226 4_464
H(3) C(22) 3.060 4_464
H(3) C(23) 3.544 3_666
H(3) C(24) 3.408 3_666
H(3) H(1) 2.359 .
H(3) H(2) 3.274 2_556
H(3) H(4) 2.304 .
H(3) H(10) 2.853 4_464
H(3) H(12) 2.543 4_464
H(3) H(13) 2.652 3_666
H(3) H(15) 2.844 3_666
H(3) H(17) 3.514 3_666
H(3) H(20) 3.400 3_666
H(3) H(22) 2.765 2_556
H(4) C(5) 3.308 .
H(4) C(7) 3.260 .
H(4) C(10) 2.007 .
H(4) C(15) 2.664 .
H(4) C(18) 2.060 .
H(4) C(23) 3.333 3_666
H(4) C(24) 3.298 1_455
H(4) H(3) 2.304 .
H(4) H(6) 2.493 .
H(4) H(7) 3.104 1_455
H(4) H(13) 3.588 3_666
H(4) H(15) 3.124 3_666
H(4) H(17) 2.685 3_666
H(4) H(18) 3.164 .
H(4) H(19) 3.189 1_455
H(4) H(20) 2.586 1_455
H(4) H(20) 3.257 3_666
H(4) H(22) 3.322 2_556
H(5) C(1) 2.687 .
H(5) C(2) 3.016 .
H(5) C(3) 2.605 .
H(5) C(5) 2.066 .
H(5) C(6) 3.523 .
H(5) C(7) 2.008 .
H(5) C(10) 3.265 .
H(5) C(11) 3.191 2_656
H(5) C(17) 3.159 .
H(5) C(18) 3.304 .
H(5) C(24) 3.173 2_656
H(5) H(1) 2.301 .
H(5) H(8) 3.462 .
H(5) H(9) 3.188 1_455
H(5) H(13) 3.249 2_656
H(5) H(14) 2.487 2_656
H(5) H(19) 2.663 2_656
H(5) H(21) 3.194 2_656
H(5) H(23) 3.024 2_656
H(6) C(4) 3.258 .
H(6) C(5) 3.301 .
H(6) C(8) 2.007 .
H(6) C(12) 2.660 .
H(6) C(18) 2.053 .
H(6) C(19) 3.082 2_646
H(6) C(21) 3.351 2_646
H(6) C(24) 3.260 1_455
H(6) H(2) 2.305 .
H(6) H(4) 2.493 .
H(6) H(7) 3.477 1_455
H(6) H(9) 2.867 2_646
H(6) H(11) 3.348 2_646
H(6) H(18) 3.458 .
H(6) H(19) 2.476 1_455
H(6) H(20) 3.205 1_455
H(7) N(1) 2.628 .
H(7) C(2) 3.294 .
H(7) C(5) 3.182 1_655
H(7) C(6) 2.017 .
H(7) C(9) 2.558 .
H(7) C(10) 3.292 1_655
H(7) C(12) 2.803 1_655
H(7) C(15) 3.204 1_655
H(7) C(18) 2.722 1_655
H(7) C(19) 2.041 .
H(7) C(21) 3.244 .
H(7) H(2) 2.864 2_656
H(7) H(4) 3.104 1_655
H(7) H(6) 3.477 1_655
H(7) H(9) 2.344 .
H(7) H(21) 3.478 2_656
H(7) H(22) 3.436 2_656
H(7) H(23) 3.408 .
H(8) O(1) 3.336 .
H(8) C(1) 2.568 .
H(8) C(2) 3.289 .
H(8) C(3) 2.008 .
H(8) C(4) 3.197 .
H(8) C(5) 3.370 .
H(8) C(17) 3.016 3_667
H(8) C(19) 3.383 1_455
H(8) C(20) 3.242 .
H(8) C(22) 2.040 .
H(8) C(22) 3.463 3_667
H(8) H(5) 3.462 .
H(8) H(8) 2.281 3_667
H(8) H(9) 2.810 1_455
H(8) H(12) 2.343 .
H(8) H(12) 3.173 3_667
H(8) H(13) 3.413 2_656
H(9) C(1) 3.511 1_655
H(9) C(5) 3.103 1_655
H(9) C(6) 3.289 .
H(9) C(7) 3.512 1_655
H(9) C(13) 3.288 .
H(9) C(14) 3.024 1_655
H(9) C(16) 2.056 .
H(9) C(17) 3.414 1_655
H(9) C(21) 2.024 .
H(9) H(2) 3.170 2_656
H(9) H(5) 3.188 1_655
H(9) H(6) 2.867 2_656
H(9) H(7) 2.344 .
H(9) H(8) 2.810 1_655
H(9) H(11) 2.314 .
H(9) H(19) 2.899 2_756
H(10) O(1) 3.131 3_767
H(10) C(2) 3.327 .
H(10) C(2) 3.377 3_767
H(10) C(6) 3.581 3_767
H(10) C(7) 3.251 4_565
H(10) C(10) 3.271 4_565
H(10) C(13) 2.059 .
H(10) C(17) 3.252 .
H(10) C(21) 2.634 .
H(10) C(22) 2.013 .
H(10) C(25) 3.543 3_767
H(10) H(1) 2.812 4_565
H(10) H(3) 2.853 4_565
H(10) H(11) 2.448 .
H(10) H(12) 2.317 .
H(10) H(15) 3.199 2_656
H(10) H(16) 3.099 3_767
H(10) H(23) 3.513 3_767
H(11) O(1) 2.646 3_767
H(11) C(2) 3.317 .
H(11) C(13) 2.053 .
H(11) C(16) 3.251 .
H(11) C(17) 3.486 3_767
H(11) C(19) 2.012 .
H(11) C(20) 2.629 .
H(11) C(25) 3.079 3_767
H(11) H(6) 3.348 2_656
H(11) H(9) 2.314 .
H(11) H(10) 2.448 .
H(11) H(16) 2.621 3_767
H(11) H(22) 3.517 3_767
H(12) C(3) 3.285 .
H(12) C(4) 3.546 3_667
H(12) C(10) 3.328 4_565
H(12) C(13) 3.286 .
H(12) C(16) 3.540 3_767
H(12) C(17) 2.057 .
H(12) C(19) 3.434 3_767
H(12) C(20) 2.022 .
H(12) H(1) 3.158 4_565
H(12) H(3) 2.543 4_565
H(12) H(8) 2.343 .
H(12) H(8) 3.173 3_667
H(12) H(10) 2.317 .
H(12) H(13) 2.931 2_656
H(13) N(1) 3.279 .
H(13) C(10) 3.501 3_666
H(13) C(11) 2.063 .
H(13) C(17) 3.191 2_646
H(13) C(20) 3.300 2_646
H(13) C(22) 2.868 2_646
H(13) C(23) 2.701 .
H(13) H(3) 2.652 3_666
H(13) H(4) 3.588 3_666
H(13) H(5) 3.249 2_646
H(13) H(8) 3.413 2_646
H(13) H(12) 2.931 2_646
H(13) H(14) 2.374 .
H(13) H(15) 2.534 .
H(13) H(17) 2.980 .
H(13) H(18) 3.594 .
H(13) H(19) 1.600 .
H(13) H(20) 1.600 .
H(13) H(22) 3.369 4_554
H(14) N(1) 2.037 .
H(14) C(9) 2.394 .
H(14) C(14) 3.360 2_646
H(14) C(23) 2.079 .
H(14) C(24) 2.074 .
H(14) H(1) 3.452 2_646
H(14) H(5) 2.487 2_646
H(14) H(13) 2.374 .
H(14) H(15) 2.371 .
H(14) H(17) 2.870 .
H(14) H(18) 2.370 .
H(14) H(19) 2.357 .
H(14) H(20) 2.866 .
H(14) H(23) 2.187 .
H(15) N(1) 3.287 .
H(15) C(10) 3.159 3_666
H(15) C(11) 2.067 .
H(15) C(12) 3.317 3_666
H(15) C(20) 3.397 2_646
H(15) C(23) 3.440 3_666
H(15) C(24) 2.714 .
H(15) H(3) 2.844 3_666
H(15) H(4) 3.124 3_666
H(15) H(10) 3.199 2_646
H(15) H(13) 2.534 .
H(15) H(14) 2.371 .
H(15) H(15) 3.498 3_666
H(15) H(16) 3.590 4_454
H(15) H(17) 1.600 .
H(15) H(17) 3.194 3_666
H(15) H(18) 1.600 .
H(15) H(18) 3.073 3_666
H(15) H(19) 3.599 .
H(15) H(20) 3.013 .
H(16) O(1) 1.994 .
H(16) N(1) 3.314 2_646
H(16) C(4) 3.217 .
H(16) C(21) 3.521 3_767
H(16) C(23) 3.187 2_646
H(16) H(2) 3.467 .
H(16) H(10) 3.099 3_767
H(16) H(11) 2.621 3_767
H(16) H(15) 3.590 4_555
H(16) H(17) 2.467 2_646
H(16) H(18) 3.151 2_646
H(16) H(21) 1.600 .
H(16) H(22) 1.600 .
H(17) N(1) 2.639 .
H(17) C(11) 2.067 .
H(17) C(12) 3.268 3_666
H(17) C(23) 3.516 3_666
H(17) C(24) 2.702 .
H(17) C(25) 3.172 2_656
H(17) H(3) 3.514 3_666
H(17) H(4) 2.685 3_666
H(17) H(13) 2.980 .
H(17) H(14) 2.870 .
H(17) H(15) 1.600 .
H(17) H(15) 3.194 3_666
H(17) H(16) 2.467 2_656
H(17) H(18) 1.600 .
H(17) H(18) 3.158 3_666
H(17) H(19) 3.595 .
H(17) H(20) 2.533 .
H(17) H(21) 3.332 2_656
H(17) H(22) 3.268 2_656
H(18) N(1) 2.628 .
H(18) C(5) 3.323 .
H(18) C(9) 3.287 .
H(18) C(10) 3.458 .
H(18) C(11) 2.067 .
H(18) C(12) 2.916 .
H(18) C(15) 3.239 .
H(18) C(18) 2.823 .
H(18) C(23) 3.407 3_666
H(18) C(24) 3.353 .
H(18) H(4) 3.164 .
H(18) H(6) 3.458 .
H(18) H(13) 3.594 .
H(18) H(14) 2.370 .
H(18) H(15) 1.600 .
H(18) H(15) 3.073 3_666
H(18) H(16) 3.151 2_656
H(18) H(17) 1.600 .
H(18) H(17) 3.158 3_666
H(18) H(18) 3.432 3_666
H(18) H(20) 3.596 .
H(18) H(21) 3.530 2_656
H(18) H(23) 3.556 .
H(19) N(1) 2.627 .
H(19) C(7) 3.524 2_646
H(19) C(9) 3.326 .
H(19) C(11) 2.062 .
H(19) C(14) 3.204 2_646
H(19) C(15) 3.286 1_655
H(19) C(23) 3.354 .
H(19) H(1) 3.273 2_646
H(19) H(4) 3.189 1_655
H(19) H(5) 2.663 2_646
H(19) H(6) 2.476 1_655
H(19) H(9) 2.899 2_746
H(19) H(13) 1.600 .
H(19) H(14) 2.357 .
H(19) H(15) 3.599 .
H(19) H(17) 3.595 .
H(19) H(20) 1.600 .
H(19) H(23) 3.482 .
H(20) N(1) 2.618 .
H(20) C(11) 2.062 .
H(20) C(12) 3.459 1_655
H(20) C(23) 2.712 .
H(20) H(3) 3.400 3_666
H(20) H(4) 2.586 1_655
H(20) H(4) 3.257 3_666
H(20) H(6) 3.205 1_655
H(20) H(13) 1.600 .
H(20) H(14) 2.866 .
H(20) H(15) 3.013 .
H(20) H(17) 2.533 .
H(20) H(18) 3.596 .
H(20) H(19) 1.600 .
H(20) H(20) 3.219 3_766
H(20) H(22) 3.425 4_554
H(21) O(1) 1.994 .
H(21) N(1) 2.813 2_646
H(21) C(4) 2.606 .
H(21) C(6) 3.307 2_646
H(21) C(7) 3.436 2_646
H(21) C(8) 2.701 .
H(21) C(9) 3.299 2_646
H(21) C(14) 3.266 2_646
H(21) C(16) 3.502 2_646
H(21) H(1) 3.491 2_646
H(21) H(2) 2.286 .
H(21) H(5) 3.194 2_646
H(21) H(7) 3.478 2_646
H(21) H(16) 1.600 .
H(21) H(17) 3.332 2_646
H(21) H(18) 3.530 2_646
H(21) H(22) 1.600 .
H(21) H(23) 3.161 .
H(22) O(1) 1.994 .
H(22) N(1) 3.139 2_646
H(22) C(4) 2.686 .
H(22) C(8) 2.776 .
H(22) C(10) 3.214 2_546
H(22) C(12) 3.513 2_546
H(22) H(2) 2.281 .
H(22) H(3) 2.765 2_546
H(22) H(4) 3.322 2_546
H(22) H(7) 3.436 2_646
H(22) H(11) 3.517 3_767
H(22) H(13) 3.369 4_455
H(22) H(16) 1.600 .
H(22) H(17) 3.268 2_646
H(22) H(20) 3.425 4_455
H(22) H(21) 1.600 .
H(23) O(1) 2.775 .
H(23) N(1) 2.082 .
H(23) C(1) 2.586 .
H(23) C(2) 2.874 .
H(23) C(3) 3.038 .
H(23) C(4) 2.524 .
H(23) C(5) 3.303 .
H(23) C(6) 2.163 .
H(23) C(7) 3.166 2_646
H(23) C(8) 3.188 .
H(23) C(11) 2.588 .
H(23) C(14) 3.455 2_646
H(23) C(16) 3.229 .
H(23) C(25) 3.495 .
H(23) H(1) 2.439 2_646
H(23) H(5) 3.024 2_646
H(23) H(7) 3.408 .
H(23) H(10) 3.513 3_767
H(23) H(14) 2.187 .
H(23) H(18) 3.556 .
H(23) H(19) 3.482 .
H(23) H(21) 3.161 .

loop_
_geom_torsion_atom_site_label_1
_geom_torsion_atom_site_label_2
_geom_torsion_atom_site_label_3
_geom_torsion_atom_site_label_4
_geom_torsion
C(25) O(1) C(4) C(1) -170.6(2)
C(25) O(1) C(4) C(8) 6.7(4)
C(9) N(1) C(11) C(23) 117.4(2)
C(9) N(1) C(11) C(24) -120.9(2)
C(11) N(1) C(9) C(6) 175.2(2)
C(3) C(1) C(4) O(1) -3.4(4)
C(3) C(1) C(4) C(8) 179.3(2)
C(4) C(1) C(3) C(2) 97.6(3)
C(4) C(1) C(3) C(17) -84.2(3)
C(3) C(1) C(5) C(14) 0.5(4)
C(3) C(1) C(5) C(18) -179.1(2)
C(5) C(1) C(3) C(2) -83.9(3)
C(5) C(1) C(3) C(17) 94.3(3)
C(4) C(1) C(5) C(14) 179.0(2)
C(4) C(1) C(5) C(18) -0.6(4)
C(5) C(1) C(4) O(1) 178.1(2)
C(5) C(1) C(4) C(8) 0.8(4)
C(3) C(2) C(6) C(9) -9.0(3)
C(3) C(2) C(6) C(16) 175.8(2)
C(6) C(2) C(3) C(1) -3.2(3)
C(6) C(2) C(3) C(17) 178.6(2)
C(3) C(2) C(13) C(20) 4.4(3)
C(3) C(2) C(13) C(21) -177.1(2)
C(13) C(2) C(3) C(1) 174.8(2)
C(13) C(2) C(3) C(17) -3.4(3)
C(6) C(2) C(13) C(20) -177.4(2)
C(6) C(2) C(13) C(21) 1.1(3)
C(13) C(2) C(6) C(9) 173.0(2)
C(13) C(2) C(6) C(16) -2.2(3)
C(1) C(3) C(17) C(22) -178.0(2)
C(2) C(3) C(17) C(22) 0.3(4)
O(1) C(4) C(8) C(15) -177.3(2)
C(1) C(4) C(8) C(15) -0.2(4)
C(1) C(5) C(14) C(7) -179.1(2)
C(1) C(5) C(18) C(12) 179.4(2)
C(1) C(5) C(18) C(15) -0.2(3)
C(14) C(5) C(18) C(12) -0.2(4)
C(14) C(5) C(18) C(15) -179.8(2)
C(18) C(5) C(14) C(7) 0.6(4)
C(2) C(6) C(9) N(1) 142.7(2)
C(2) C(6) C(16) C(19) 1.6(4)
C(9) C(6) C(16) C(19) -174.0(2)
C(16) C(6) C(9) N(1) -42.0(3)
C(10) C(7) C(14) C(5) -0.5(4)
C(14) C(7) C(10) C(12) -0.0(4)
C(4) C(8) C(15) C(18) -0.6(4)
C(7) C(10) C(12) C(18) 0.4(4)
C(10) C(12) C(18) C(5) -0.3(4)
C(10) C(12) C(18) C(15) 179.3(3)
C(2) C(13) C(20) C(22) -2.3(3)
C(2) C(13) C(21) C(19) 0.7(3)
C(20) C(13) C(21) C(19) 179.2(2)
C(21) C(13) C(20) C(22) 179.2(2)
C(8) C(15) C(18) C(5) 0.8(4)
C(8) C(15) C(18) C(12) -178.8(3)
C(6) C(16) C(19) C(21) 0.3(4)
C(3) C(17) C(22) C(20) 2.0(4)
C(16) C(19) C(21) C(13) -1.4(4)
C(13) C(20) C(22) C(17) -0.9(3)
